data_7720807
loop_
_publ_author_name
'Gonz&#xe1;lez, Jonay'
'Fagundes, Vinicius K.'
'Hay, Moya A.'
'Dallerba, Elena'
'Massi, Massimiliano'
'Hall, Christopher R.'
'Giansiracusa, Marcus J.'
'Boskovic, Colette'

_publ_section_title
;
 Correlating luminescence and single-molecule magnetism for two series of
 heteroleptic lanthanoid complexes.
;
_journal_issue 4
_journal_name_full 'Dalton transactions (Cambridge, England : 2003)'
_journal_page_first 1792
_journal_page_last 1805
_journal_paper_doi 10.1039/d5dt02364e
_journal_volume 55
_journal_year 2026
_chemical_formula_moiety 'C18 H18 Cl3 N4 Yb'
_chemical_formula_sum 'C18 H18 Cl3 N4 Yb'
_chemical_formula_weight 569.75
_chemical_name_systematic MH3-017-YbCl
_space_group_crystal_system monoclinic
_space_group_IT_number 14
_space_group_name_Hall '-P 2ybc'
_space_group_name_H-M_alt 'P 1 21/c 1'
_atom_sites_solution_hydrogens geom
_atom_sites_solution_primary dual
_audit_creation_date 2023-12-21
_audit_creation_method
;
Olex2 1.5
(compiled 2023.08.24 svn.re1ec1418 for OlexSys, GUI svn.r6817)
;
_audit_update_record
;
2025-12-04 deposited with the CCDC.	2025-12-18 downloaded from the CCDC.
;
_cell_angle_alpha 90
_cell_angle_beta 104.2910(10)
_cell_angle_gamma 90
_cell_formula_units_Z 4
_cell_length_a 8.55520(10)
_cell_length_b 16.11430(10)
_cell_length_c 14.61710(10)
_cell_measurement_reflns_used 19029
_cell_measurement_temperature 100.01(10)
_cell_measurement_theta_max 80.1100
_cell_measurement_theta_min 3.1430
_cell_volume 1952.77(3)
_computing_cell_refinement 'CrysAlisPro 1.171.42.49 (Rigaku OD, 2022)'
_computing_data_collection 'CrysAlisPro 1.171.42.49 (Rigaku OD, 2022)'
_computing_data_reduction 'CrysAlisPro 1.171.42.49 (Rigaku OD, 2022)'
_computing_molecular_graphics 'Olex2 1.5 (Dolomanov et al., 2009)'
_computing_publication_material 'Olex2 1.5 (Dolomanov et al., 2009)'
_computing_structure_refinement 'SHELXL 2018/3 (Sheldrick, 2015)'
_computing_structure_solution 'SHELXT 2018/2 (Sheldrick, 2018)'
_diffrn_ambient_environment N~2~
_diffrn_ambient_temperature 100.01(10)
_diffrn_detector 'Bruker APEX2 area detector'
_diffrn_detector_area_resol_mean 7.9
_diffrn_detector_type 'CCD area detector'
_diffrn_measured_fraction_theta_full 1.000
_diffrn_measured_fraction_theta_max 0.988
_diffrn_measurement_details
;
List of Runs (angles in degrees, time in seconds):

  # Type    Start    End  Width  t~exp~   \w     \q     \k     \f   Frames
#--------------------------------------------------------------------------
  1  \w    -68.00  21.00   0.50    0.05    --  -47.26  77.00 -60.00  178
  2  \w      3.00  28.00   0.50    0.05    --  -47.26  19.00-120.00   50
  3  \w    -16.00  22.00   0.50    0.05    --  -47.26  19.00  90.00   76
  4  \w    -50.00 -23.00   0.50    0.05    --  -91.75  45.00 150.00   54
  5  \w    -51.00 -26.00   0.50    0.05    --  -91.75  45.00   0.00   50
  6  \w    -56.00 -22.00   0.50    0.05    --  -91.75 125.00 -60.00   68
  7  \w   -131.00-101.00   0.50    0.05    --  -91.75 -30.00 -90.00   60
  8  \w   -118.00 -28.00   0.50    0.05    --  -47.26 -77.00-180.00  180
  9  \w     42.00  94.00   0.50    0.05    --  113.25 -77.00-180.00  104
 10  \w     42.00  94.00   0.50    0.05    --  113.25 -77.00-120.00  104
 11  \w     42.00  67.00   0.50    0.05    --  113.25 -61.00 -90.00   50
 12  \w     49.00  75.00   0.50    0.05    --  113.25 -77.00 -60.00   52
 13  \w     42.00  79.00   0.50    0.05    --  113.25 -77.00   0.00   74
 14  \w     46.00  71.00   0.50    0.05    --  113.25 -61.00  30.00   50
 15  \w     46.00  72.00   0.50    0.05    --  113.25 -77.00  90.00   52
 16  \w     42.00  69.00   0.50    0.05    --  113.25 -61.00 120.00   54
 17  \w    -26.00  27.00   0.50    0.05    --   47.26 -38.00 120.00  106
 18  \w    -25.00  30.00   0.50    0.05    --   47.26 -19.00-180.00  110
 19  \w     80.00 105.00   0.50    0.05    --  113.25 -94.00 -60.00   50
 20  \w     50.00 111.00   0.50    0.05    --  113.25-125.00-150.00  122
 21  \w     59.00 102.00   0.50    0.05    --  113.25-125.00-180.00   86
 22  \w     57.00 106.00   0.50    0.05    --  113.25 -99.00-177.46   98
 23  \w     34.00  86.00   0.50    0.05    --   47.26-125.00 -60.00  104
 24  \w     54.00  88.00   0.50    0.05    --   47.26-125.00  60.00   68
 25  \w     48.00 109.00   0.50    0.05    --  113.25-113.00 120.22  122
 26  \w     52.00  85.00   0.50    0.05    --  113.25-125.00  90.00   66
 27  \w     79.00 104.00   0.50    0.05    --  113.25 -94.00  90.00   50
 28  \w     49.00 106.00   0.50    0.05    --  113.25 -94.00   0.00  114
 29  \w     46.00  74.00   0.50    0.05    --  113.25 -94.00 -30.00   56
 30  \w     75.00 106.00   0.50    0.05    --  113.25 -94.00  30.00   62
 31  \w     78.00 106.00   0.50    0.05    --  113.25 -94.00 -30.00   56
 32  \w     81.00 106.00   0.50    0.05    --  113.25 -94.00 -90.00   50
 33  \w     80.00 105.00   0.50    0.05    --  113.25 -94.00-150.00   50
 34  \w     47.00 104.00   0.50    0.05    --  113.25 -94.00-120.00  114
 35  \w    101.00 174.00   0.50    0.05    --  113.25  30.00  60.00  146
 36  \w    118.00 176.00   0.50    0.05    --  113.25  61.00   0.00  116
 37  \w    106.00 148.00   0.50    0.05    --  113.25  61.00 -30.00   84
 38  \w     99.00 178.00   0.50    0.05    --  113.25  61.00 -90.00  158
 39  \w     94.00 142.00   0.50    0.05    --  113.25  77.00-150.00   96
 40  \w    145.00 176.00   0.50    0.05    --  113.25  77.00-150.00   62
 41  \w    107.00 158.00   0.50    0.05    --  113.25  77.00-120.00  102
 42  \w    120.00 165.00   0.50    0.05    --  113.25  30.00-150.00   90
 43  \w    116.00 175.00   0.50    0.05    --  113.25  30.00-180.00  118
 44  \w    122.00 178.00   0.50    0.05    --  113.25  45.00 -60.00  112
 45  \w    150.00 176.00   0.50    0.05    --  113.25  45.00 120.00   52
 46  \w    101.00 132.00   0.50    0.05    --  113.25  45.00 120.00   62
;
_diffrn_measurement_device 'three-circle diffractometer'
_diffrn_measurement_device_type 'Bruker SMART APEX2 area detector'
_diffrn_measurement_method '\w and \f scans'
_diffrn_orient_matrix_type 'CrysAlisPro convention (1999,Acta A55,543-557)'
_diffrn_orient_matrix_UB_11 0.0206386000
_diffrn_orient_matrix_UB_12 -0.0163424000
_diffrn_orient_matrix_UB_13 -0.1002007000
_diffrn_orient_matrix_UB_21 -0.1122097000
_diffrn_orient_matrix_UB_22 -0.0759005000
_diffrn_orient_matrix_UB_23 -0.0087767000
_diffrn_orient_matrix_UB_31 -0.1467404000
_diffrn_orient_matrix_UB_32 0.0557326000
_diffrn_orient_matrix_UB_33 -0.0413695000
_diffrn_radiation_monochromator 'mirror optics'
_diffrn_radiation_probe x-ray
_diffrn_radiation_type 'Cu K\a'
_diffrn_radiation_wavelength 1.54184
_diffrn_reflns_av_R_equivalents 0.0434
_diffrn_reflns_av_unetI/netI 0.0254
_diffrn_reflns_Laue_measured_fraction_full 1.000
_diffrn_reflns_Laue_measured_fraction_max 0.988
_diffrn_reflns_limit_h_max 10
_diffrn_reflns_limit_h_min -10
_diffrn_reflns_limit_k_max 20
_diffrn_reflns_limit_k_min -20
_diffrn_reflns_limit_l_max 18
_diffrn_reflns_limit_l_min -18
_diffrn_reflns_number 25695
_diffrn_reflns_point_group_measured_fraction_full 1.000
_diffrn_reflns_point_group_measured_fraction_max 0.988
_diffrn_reflns_theta_full 67.684
_diffrn_reflns_theta_max 80.194
_diffrn_reflns_theta_min 4.155
_diffrn_source 'microfocus sealed X-ray tube'
_diffrn_source_type 'Incoatec I\ms'
_exptl_absorpt_coefficient_mu 12.709
_exptl_absorpt_correction_T_max 1.000
_exptl_absorpt_correction_T_min 0.442
_exptl_absorpt_correction_type gaussian
_exptl_absorpt_process_details
;
CrysAlisPro 1.171.42.49 (Rigaku Oxford Diffraction, 2022)
Numerical absorption correction based on gaussian integration over
a multifaceted crystal model
Empirical absorption correction using spherical harmonics,
implemented in SCALE3 ABSPACK scaling algorithm.
;
_exptl_crystal_colour 'clear whiteish colourless'
_exptl_crystal_colour_lustre clear
_exptl_crystal_colour_modifier whiteish
_exptl_crystal_colour_primary colourless
_exptl_crystal_density_diffrn 1.938
_exptl_crystal_description needle
_exptl_crystal_F_000 1100
_exptl_crystal_preparation 'Magnetic properties,Luminescent'
_exptl_crystal_recrystallization_method 'Re-crystallisation from solvent: Acetonitrile/Diisopropylether'
_exptl_crystal_size_max 0.261
_exptl_crystal_size_mid 0.132
_exptl_crystal_size_min 0.085
_refine_diff_density_max 1.528
_refine_diff_density_min -1.206
_refine_diff_density_rms 0.142
_refine_ls_extinction_coef 0.00118(6)
_refine_ls_extinction_expression Fc^*^=kFc[1+0.001xFc^2^\l^3^/sin(2\q)]^-1/4^
_refine_ls_extinction_method 'SHELXL-2018/3 (Sheldrick 2018)'
_refine_ls_goodness_of_fit_ref 1.149
_refine_ls_hydrogen_treatment constr
_refine_ls_matrix_type full
_refine_ls_number_parameters 236
_refine_ls_number_reflns 4222
_refine_ls_number_restraints 0
_refine_ls_restrained_S_all 1.149
_refine_ls_R_factor_all 0.0280
_refine_ls_R_factor_gt 0.0278
_refine_ls_shift/su_max 0.001
_refine_ls_shift/su_mean 0.000
_refine_ls_structure_factor_coef Fsqd
_refine_ls_weighting_details 'w=1/[\s^2^(Fo^2^)+(0.0388P)^2^+3.5774P] where P=(Fo^2^+2Fc^2^)/3'
_refine_ls_weighting_scheme calc
_refine_ls_wR_factor_gt 0.0724
_refine_ls_wR_factor_ref 0.0726
_reflns_Friedel_coverage 0.000
_reflns_number_gt 4197
_reflns_number_total 4222
_reflns_threshold_expression 'I > 2\s(I)'
_cod_data_source_file d5dt02364e2.cif
_cod_data_source_block mh3-017-ybcl_auto_redabs
_cod_database_code 7720807
_shelx_shelxl_version_number 2018/3
_chemical_oxdiff_formula C18N4H18YbCl3
_chemical_oxdiff_usercomment '100 K'
_shelx_space_group_comment
;
The symmetry employed for this shelxl refinement is uniquely defined
by the following loop, which should always be used as a source of
symmetry information in preference to the above space-group names.
They are only intended as comments.
;
_shelx_estimated_absorpt_t_max 0.411
_shelx_estimated_absorpt_t_min 0.136
_olex2_refinement_description
;
1.a Secondary CH2 refined with riding coordinates:
 C1(H1A,H1B), C7(H7A,H7B), C13(H13A,H13B)
1.b Aromatic/amide H refined with riding coordinates:
 C3(H3), C4(H4), C5(H5), C6(H6), C9(H9), C10(H10), C11(H11), C12(H12),
 C15(H15), C16(H16), C17(H17), C18(H18)
;
_ins_header
;
TITL MH3-017-YbCl_auto_REDABS in P2(1)/c 
REM P2(1)/c (#14 in standard setting)
CELL 1.54184   8.555219  16.114266  14.617113  90.0000 104.2911  90.0000
ZERR    4.00   0.000054   0.000095   0.000098   0.0000   0.0007   0.0000
LATT  1
SYMM -x, y+1/2,-z+1/2 
SFAC C H N Cl Yb
UNIT 72.00 72.00 16.00 12.00 4.00
REM  CrysAlisPro recorded range (K): Min=100.0; max=100.0; aver:100.0
TEMP -173
SIZE 0.08 0.13 0.26
TREF
HKLF 4
END
;
_olex2_submission_original_sample_id MH3-017-YbCl
_olex2_submission_special_instructions 'No special instructions were received'
_oxdiff_exptl_absorpt_empirical_details
;
Empirical correction (ABSPACK) includes:
- Absorption correction using spherical harmonics
- Frame scaling
;
_oxdiff_exptl_absorpt_empirical_full_max 4.163
_oxdiff_exptl_absorpt_empirical_full_min 0.654

loop_
_space_group_symop_operation_xyz
'x, y, z'
'-x, y+1/2, -z+1/2'
'-x, -y, -z'
'x, -y-1/2, z-1/2'

loop_
_atom_site_label
_atom_site_type_symbol
_atom_site_fract_x
_atom_site_fract_y
_atom_site_fract_z
_atom_site_U_iso_or_equiv
_atom_site_adp_type
_atom_site_occupancy
_atom_site_site_symmetry_order
_atom_site_calc_flag
_atom_site_refinement_flags_posn
_atom_site_refinement_flags_adp
_atom_site_refinement_flags_occupancy
_atom_site_disorder_assembly
_atom_site_disorder_group
Yb1 Yb 0.71585(2) 0.64979(2) 0.25596(2) 0.00638(8) Uani 1 1 d . . . . .
Cl1 Cl 1.01332(8) 0.63105(5) 0.34655(5) 0.01578(15) Uani 1 1 d . . . . .
Cl2 Cl 0.63714(8) 0.49456(4) 0.23938(5) 0.01190(14) Uani 1 1 d . . . . .
Cl3 Cl 0.81469(10) 0.65255(5) 0.10311(5) 0.01711(16) Uani 1 1 d . . . . .
N1 N 0.5109(3) 0.74111(15) 0.30369(16) 0.0080(4) Uani 1 1 d . . . . .
N2 N 0.7959(3) 0.79610(15) 0.27697(18) 0.0105(5) Uani 1 1 d . . . . .
N3 N 0.6702(3) 0.61877(15) 0.41402(17) 0.0108(5) Uani 1 1 d . . . . .
N4 N 0.4563(3) 0.66052(15) 0.13404(18) 0.0108(5) Uani 1 1 d . . . . .
C1 C 0.5939(3) 0.80859(17) 0.3668(2) 0.0098(5) Uani 1 1 d . . . . .
H1A H 0.640000 0.785961 0.430714 0.012 Uiso 1 1 calc R U . . .
H1B H 0.514850 0.852118 0.371868 0.012 Uiso 1 1 calc R U . . .
C2 C 0.7261(4) 0.84603(17) 0.3291(2) 0.0095(6) Uani 1 1 d . . . . .
C3 C 0.7786(4) 0.92721(18) 0.3514(2) 0.0139(6) Uani 1 1 d . . . . .
H3 H 0.726137 0.961448 0.387630 0.017 Uiso 1 1 calc R U . . .
C4 C 0.9080(4) 0.95734(19) 0.3202(2) 0.0177(6) Uani 1 1 d . . . . .
H4 H 0.946770 1.012115 0.335518 0.021 Uiso 1 1 calc R U . . .
C5 C 0.9800(4) 0.9062(2) 0.2662(2) 0.0162(6) Uani 1 1 d . . . . .
H5 H 1.067928 0.925478 0.243078 0.019 Uiso 1 1 calc R U . . .
C6 C 0.9213(4) 0.8266(2) 0.2466(2) 0.0142(6) Uani 1 1 d . . . . .
H6 H 0.971521 0.791640 0.209983 0.017 Uiso 1 1 calc R U . . .
C7 C 0.4170(3) 0.68956(18) 0.3549(2) 0.0109(5) Uani 1 1 d . . . . .
H7A H 0.346679 0.650990 0.310244 0.013 Uiso 1 1 calc R U . . .
H7B H 0.347521 0.725599 0.382965 0.013 Uiso 1 1 calc R U . . .
C8 C 0.5298(4) 0.64085(17) 0.4316(2) 0.0108(6) Uani 1 1 d . . . . .
C9 C 0.4850(4) 0.61877(18) 0.5137(2) 0.0132(6) Uani 1 1 d . . . . .
H9 H 0.384800 0.636520 0.523962 0.016 Uiso 1 1 calc R U . . .
C10 C 0.5899(4) 0.57023(19) 0.5805(2) 0.0165(6) Uani 1 1 d . . . . .
H10 H 0.563079 0.554251 0.637300 0.020 Uiso 1 1 calc R U . . .
C11 C 0.7338(4) 0.5459(2) 0.5621(2) 0.0175(6) Uani 1 1 d . . . . .
H11 H 0.806854 0.511891 0.605879 0.021 Uiso 1 1 calc R U . . .
C12 C 0.7709(4) 0.57137(19) 0.4795(2) 0.0145(6) Uani 1 1 d . . . . .
H12 H 0.871097 0.554902 0.468234 0.017 Uiso 1 1 calc R U . . .
C13 C 0.3987(4) 0.77952(17) 0.2209(2) 0.0105(5) Uani 1 1 d . . . . .
H13A H 0.452172 0.827483 0.199153 0.013 Uiso 1 1 calc R U . . .
H13B H 0.302229 0.800282 0.239730 0.013 Uiso 1 1 calc R U . . .
C14 C 0.3472(3) 0.71850(17) 0.1412(2) 0.0096(5) Uani 1 1 d . . . . .
C15 C 0.1979(4) 0.7249(2) 0.0765(2) 0.0146(6) Uani 1 1 d . . . . .
H15 H 0.122420 0.765972 0.084093 0.017 Uiso 1 1 calc R U . . .
C16 C 0.1613(4) 0.6702(2) 0.0006(2) 0.0159(6) Uani 1 1 d . . . . .
H16 H 0.060880 0.673689 -0.044964 0.019 Uiso 1 1 calc R U . . .
C17 C 0.2739(4) 0.6106(2) -0.0075(2) 0.0143(6) Uani 1 1 d . . . . .
H17 H 0.251832 0.572476 -0.058598 0.017 Uiso 1 1 calc R U . . .
C18 C 0.4190(4) 0.60765(19) 0.0602(2) 0.0130(6) Uani 1 1 d . . . . .
H18 H 0.495688 0.566627 0.054365 0.016 Uiso 1 1 calc R U . . .

loop_
_atom_site_aniso_label
_atom_site_aniso_U_11
_atom_site_aniso_U_22
_atom_site_aniso_U_33
_atom_site_aniso_U_23
_atom_site_aniso_U_13
_atom_site_aniso_U_12
Yb1 0.00664(11) 0.00615(10) 0.00617(10) -0.00024(4) 0.00122(6) 0.00032(4)
Cl1 0.0080(3) 0.0163(3) 0.0210(4) 0.0045(3) -0.0004(3) 0.0014(3)
Cl2 0.0139(3) 0.0072(3) 0.0142(3) -0.0007(2) 0.0026(2) -0.0006(2)
Cl3 0.0153(4) 0.0271(4) 0.0103(3) -0.0016(2) 0.0059(3) -0.0028(3)
N1 0.0084(11) 0.0082(11) 0.0071(11) 0.0002(8) 0.0015(9) -0.0010(9)
N2 0.0095(11) 0.0095(11) 0.0121(12) 0.0020(9) 0.0022(9) -0.0002(9)
N3 0.0129(12) 0.0090(12) 0.0099(11) -0.0003(9) 0.0018(9) 0.0003(9)
N4 0.0154(13) 0.0082(11) 0.0084(12) 0.0003(9) 0.0023(10) -0.0012(9)
C1 0.0125(13) 0.0083(12) 0.0077(12) -0.0026(10) 0.0010(10) -0.0003(10)
C2 0.0091(14) 0.0101(14) 0.0075(13) 0.0014(9) -0.0012(11) 0.0009(9)
C3 0.0167(14) 0.0088(13) 0.0136(14) -0.0016(11) -0.0014(11) -0.0011(11)
C4 0.0162(15) 0.0101(14) 0.0214(16) 0.0053(11) -0.0056(12) -0.0034(11)
C5 0.0115(14) 0.0145(15) 0.0205(15) 0.0073(12) 0.0000(12) -0.0049(11)
C6 0.0113(14) 0.0167(15) 0.0152(15) 0.0044(12) 0.0041(11) -0.0004(12)
C7 0.0097(13) 0.0120(13) 0.0121(13) 0.0007(11) 0.0047(11) -0.0010(10)
C8 0.0162(15) 0.0053(12) 0.0096(14) -0.0021(10) 0.0005(12) -0.0021(10)
C9 0.0204(15) 0.0098(14) 0.0114(13) -0.0029(11) 0.0075(12) -0.0022(11)
C10 0.0312(17) 0.0111(14) 0.0078(13) -0.0003(11) 0.0060(12) -0.0012(12)
C11 0.0287(17) 0.0133(14) 0.0079(13) 0.0013(11) -0.0006(12) 0.0012(12)
C12 0.0164(14) 0.0144(14) 0.0114(14) 0.0002(11) 0.0011(11) 0.0038(12)
C13 0.0116(13) 0.0082(12) 0.0106(13) -0.0005(10) 0.0005(10) 0.0013(10)
C14 0.0100(13) 0.0091(12) 0.0095(13) 0.0024(10) 0.0021(10) -0.0014(10)
C15 0.0123(14) 0.0170(14) 0.0131(14) -0.0002(11) 0.0006(11) 0.0026(11)
C16 0.0109(14) 0.0235(16) 0.0108(14) -0.0003(12) -0.0024(11) -0.0004(12)
C17 0.0157(14) 0.0171(15) 0.0087(13) -0.0028(11) 0.0005(11) -0.0045(12)
C18 0.0157(14) 0.0124(13) 0.0107(13) -0.0020(11) 0.0031(11) 0.0008(11)

loop_
_atom_type_symbol
_atom_type_description
_atom_type_scat_dispersion_real
_atom_type_scat_dispersion_imag
_atom_type_scat_source
C C 0.0181 0.0091 'International Tables Vol C Tables 4.2.6.8 and 6.1.1.4'
H H 0.0000 0.0000 'International Tables Vol C Tables 4.2.6.8 and 6.1.1.4'
Cl Cl 0.3639 0.7018 'International Tables Vol C Tables 4.2.6.8 and 6.1.1.4'
N N 0.0311 0.0180 'International Tables Vol C Tables 4.2.6.8 and 6.1.1.4'
Yb Yb -7.2108 4.4329 'International Tables Vol C Tables 4.2.6.8 and 6.1.1.4'

loop_
_exptl_crystal_face_index_h
_exptl_crystal_face_index_k
_exptl_crystal_face_index_l
_exptl_crystal_face_perp_dist
-2 4 -7 0.0950
2 -2 -9 0.0757
4 -6 0 0.0919
-1 -1 9 0.0242
-5 -2 -2 0.1250
1 -10 1 0.0322
5 2 2 0.0947
0 10 -1 0.0433

loop_
_geom_angle_atom_site_label_1
_geom_angle_atom_site_label_2
_geom_angle_atom_site_label_3
_geom_angle
_geom_angle_site_symmetry_1
_geom_angle_site_symmetry_3
_geom_angle_publ_flag
Cl1 Yb1 Cl2 97.81(2) . . ?
Cl3 Yb1 Cl1 87.35(3) . . ?
Cl3 Yb1 Cl2 93.96(2) . . ?
N1 Yb1 Cl1 126.36(6) . . ?
N1 Yb1 Cl2 114.11(6) . . ?
N1 Yb1 Cl3 129.09(6) . . ?
N2 Yb1 Cl1 80.73(6) . . ?
N2 Yb1 Cl2 178.11(6) . . ?
N2 Yb1 Cl3 87.18(6) . . ?
N2 Yb1 N1 66.13(8) . . ?
N2 Yb1 N3 100.36(8) . . ?
N2 Yb1 N4 101.26(8) . . ?
N3 Yb1 Cl1 82.00(6) . . ?
N3 Yb1 Cl2 78.21(6) . . ?
N3 Yb1 Cl3 165.73(6) . . ?
N3 Yb1 N1 65.17(8) . . ?
N4 Yb1 Cl1 165.73(7) . . ?
N4 Yb1 Cl2 80.46(6) . . ?
N4 Yb1 Cl3 78.68(6) . . ?
N4 Yb1 N1 66.28(8) . . ?
N4 Yb1 N3 111.26(9) . . ?
C1 N1 Yb1 109.89(17) . . ?
C7 N1 Yb1 108.31(16) . . ?
C7 N1 C1 109.4(2) . . ?
C7 N1 C13 108.9(2) . . ?
C13 N1 Yb1 111.92(17) . . ?
C13 N1 C1 108.3(2) . . ?
C2 N2 Yb1 119.77(19) . . ?
C2 N2 C6 117.9(3) . . ?
C6 N2 Yb1 121.9(2) . . ?
C8 N3 Yb1 118.6(2) . . ?
C8 N3 C12 117.3(3) . . ?
C12 N3 Yb1 123.5(2) . . ?
C14 N4 Yb1 120.49(19) . . ?
C14 N4 C18 118.0(3) . . ?
C18 N4 Yb1 121.5(2) . . ?
N1 C1 H1A 109.5 . . ?
N1 C1 H1B 109.5 . . ?
N1 C1 C2 110.8(2) . . ?
H1A C1 H1B 108.1 . . ?
C2 C1 H1A 109.5 . . ?
C2 C1 H1B 109.5 . . ?
N2 C2 C1 116.6(2) . . ?
N2 C2 C3 122.1(3) . . ?
C3 C2 C1 121.3(3) . . ?
C2 C3 H3 120.4 . . ?
C4 C3 C2 119.2(3) . . ?
C4 C3 H3 120.4 . . ?
C3 C4 H4 120.6 . . ?
C3 C4 C5 118.9(3) . . ?
C5 C4 H4 120.6 . . ?
C4 C5 H5 120.6 . . ?
C6 C5 C4 118.7(3) . . ?
C6 C5 H5 120.6 . . ?
N2 C6 C5 123.2(3) . . ?
N2 C6 H6 118.4 . . ?
C5 C6 H6 118.4 . . ?
N1 C7 H7A 109.7 . . ?
N1 C7 H7B 109.7 . . ?
N1 C7 C8 109.9(2) . . ?
H7A C7 H7B 108.2 . . ?
C8 C7 H7A 109.7 . . ?
C8 C7 H7B 109.7 . . ?
N3 C8 C7 115.9(3) . . ?
N3 C8 C9 123.3(3) . . ?
C9 C8 C7 120.8(3) . . ?
C8 C9 H9 120.6 . . ?
C10 C9 C8 118.7(3) . . ?
C10 C9 H9 120.6 . . ?
C9 C10 H10 120.8 . . ?
C11 C10 C9 118.4(3) . . ?
C11 C10 H10 120.8 . . ?
C10 C11 H11 120.2 . . ?
C10 C11 C12 119.5(3) . . ?
C12 C11 H11 120.2 . . ?
N3 C12 C11 122.8(3) . . ?
N3 C12 H12 118.6 . . ?
C11 C12 H12 118.6 . . ?
N1 C13 H13A 109.3 . . ?
N1 C13 H13B 109.3 . . ?
N1 C13 C14 111.5(2) . . ?
H13A C13 H13B 108.0 . . ?
C14 C13 H13A 109.3 . . ?
C14 C13 H13B 109.3 . . ?
N4 C14 C13 116.0(2) . . ?
N4 C14 C15 122.5(3) . . ?
C15 C14 C13 121.4(3) . . ?
C14 C15 H15 120.6 . . ?
C16 C15 C14 118.9(3) . . ?
C16 C15 H15 120.6 . . ?
C15 C16 H16 120.6 . . ?
C17 C16 C15 118.9(3) . . ?
C17 C16 H16 120.6 . . ?
C16 C17 H17 120.6 . . ?
C18 C17 C16 118.9(3) . . ?
C18 C17 H17 120.6 . . ?
N4 C18 C17 122.9(3) . . ?
N4 C18 H18 118.6 . . ?
C17 C18 H18 118.6 . . ?

loop_
_geom_bond_atom_site_label_1
_geom_bond_atom_site_label_2
_geom_bond_distance
_geom_bond_site_symmetry_2
_geom_bond_publ_flag
Yb1 Cl1 2.5802(7) . ?
Yb1 Cl2 2.5863(7) . ?
Yb1 Cl3 2.5771(8) . ?
Yb1 N1 2.516(2) . ?
Yb1 N2 2.453(2) . ?
Yb1 N3 2.487(3) . ?
Yb1 N4 2.487(3) . ?
N1 C1 1.488(3) . ?
N1 C7 1.480(4) . ?
N1 C13 1.481(4) . ?
N2 C2 1.345(4) . ?
N2 C6 1.351(4) . ?
N3 C8 1.337(4) . ?
N3 C12 1.354(4) . ?
N4 C14 1.343(4) . ?
N4 C18 1.351(4) . ?
C1 H1A 0.9900 . ?
C1 H1B 0.9900 . ?
C1 C2 1.501(4) . ?
C2 C3 1.395(4) . ?
C3 H3 0.9500 . ?
C3 C4 1.386(5) . ?
C4 H4 0.9500 . ?
C4 C5 1.386(5) . ?
C5 H5 0.9500 . ?
C5 C6 1.381(4) . ?
C6 H6 0.9500 . ?
C7 H7A 0.9900 . ?
C7 H7B 0.9900 . ?
C7 C8 1.507(4) . ?
C8 C9 1.394(4) . ?
C9 H9 0.9500 . ?
C9 C10 1.392(4) . ?
C10 H10 0.9500 . ?
C10 C11 1.380(5) . ?
C11 H11 0.9500 . ?
C11 C12 1.385(4) . ?
C12 H12 0.9500 . ?
C13 H13A 0.9900 . ?
C13 H13B 0.9900 . ?
C13 C14 1.505(4) . ?
C14 C15 1.393(4) . ?
C15 H15 0.9500 . ?
C15 C16 1.391(4) . ?
C16 H16 0.9500 . ?
C16 C17 1.385(5) . ?
C17 H17 0.9500 . ?
C17 C18 1.384(4) . ?
C18 H18 0.9500 . ?

loop_
_geom_torsion_atom_site_label_1
_geom_torsion_atom_site_label_2
_geom_torsion_atom_site_label_3
_geom_torsion_atom_site_label_4
_geom_torsion
_geom_torsion_site_symmetry_1
_geom_torsion_site_symmetry_2
_geom_torsion_site_symmetry_3
_geom_torsion_site_symmetry_4
_geom_torsion_publ_flag
Yb1 N1 C1 C2 44.5(3) . . . . ?
Yb1 N1 C7 C8 50.5(2) . . . . ?
Yb1 N1 C13 C14 41.9(3) . . . . ?
Yb1 N2 C2 C1 -3.6(3) . . . . ?
Yb1 N2 C2 C3 173.2(2) . . . . ?
Yb1 N2 C6 C5 -172.9(2) . . . . ?
Yb1 N3 C8 C7 -5.0(3) . . . . ?
Yb1 N3 C8 C9 173.0(2) . . . . ?
Yb1 N3 C12 C11 -171.5(2) . . . . ?
Yb1 N4 C14 C13 5.3(3) . . . . ?
Yb1 N4 C14 C15 -177.6(2) . . . . ?
Yb1 N4 C18 C17 178.3(2) . . . . ?
N1 C1 C2 N2 -28.3(3) . . . . ?
N1 C1 C2 C3 154.7(3) . . . . ?
N1 C7 C8 N3 -31.4(3) . . . . ?
N1 C7 C8 C9 150.5(3) . . . . ?
N1 C13 C14 N4 -31.8(4) . . . . ?
N1 C13 C14 C15 151.1(3) . . . . ?
N2 C2 C3 C4 -0.9(4) . . . . ?
N3 C8 C9 C10 -1.1(4) . . . . ?
N4 C14 C15 C16 -1.2(5) . . . . ?
C1 N1 C7 C8 -69.3(3) . . . . ?
C1 N1 C13 C14 163.2(2) . . . . ?
C1 C2 C3 C4 175.8(3) . . . . ?
C2 N2 C6 C5 -0.3(4) . . . . ?
C2 C3 C4 C5 1.1(4) . . . . ?
C3 C4 C5 C6 -0.9(5) . . . . ?
C4 C5 C6 N2 0.5(5) . . . . ?
C6 N2 C2 C1 -176.4(3) . . . . ?
C6 N2 C2 C3 0.5(4) . . . . ?
C7 N1 C1 C2 163.3(2) . . . . ?
C7 N1 C13 C14 -77.8(3) . . . . ?
C7 C8 C9 C10 176.8(3) . . . . ?
C8 N3 C12 C11 -0.2(4) . . . . ?
C8 C9 C10 C11 -0.2(4) . . . . ?
C9 C10 C11 C12 1.1(5) . . . . ?
C10 C11 C12 N3 -1.0(5) . . . . ?
C12 N3 C8 C7 -176.7(3) . . . . ?
C12 N3 C8 C9 1.2(4) . . . . ?
C13 N1 C1 C2 -78.1(3) . . . . ?
C13 N1 C7 C8 172.5(2) . . . . ?
C13 C14 C15 C16 175.7(3) . . . . ?
C14 N4 C18 C17 -0.3(4) . . . . ?
C14 C15 C16 C17 0.7(5) . . . . ?
C15 C16 C17 C18 -0.1(5) . . . . ?
C16 C17 C18 N4 -0.1(5) . . . . ?
C18 N4 C14 C13 -176.0(3) . . . . ?
C18 N4 C14 C15 1.0(4) . . . . ?

loop_
_exptl_oxdiff_crystal_face_indexfrac_h
_exptl_oxdiff_crystal_face_indexfrac_k
_exptl_oxdiff_crystal_face_indexfrac_l
_exptl_oxdiff_crystal_face_x
_exptl_oxdiff_crystal_face_y
_exptl_oxdiff_crystal_face_z
-2.1071 4.0849 -6.8232 0.5734 -0.0137 0.8191
2.2497 -1.9283 -9.1822 0.9980 -0.0255 -0.0577
4.3456 -6.2924 -0.3583 0.2284 -0.0069 -0.9735
-0.5947 -0.5176 9.3810 -0.9438 0.0237 -0.3297
-4.9718 -1.8761 -1.6476 0.0931 0.7147 0.6932
0.6986 -10.2891 0.9099 0.0914 0.6946 -0.7136
4.9839 1.7001 1.6632 -0.0916 -0.7029 -0.7054
-0.3262 10.3923 -0.7840 -0.0980 -0.7453 0.6595
